data_4346330
loop_
_publ_author_name
'Dar, Aijaz A.'
'Sen, Saumik'
'Gupta, Sandeep K.'
'Patwari, G. Naresh'
'Murugavel, Ramaswamy'

_publ_section_title
;
 Octanuclear zinc phosphates with hitherto unknown cluster architectures:
 ancillary ligand and solvent assisted structural transformations thereof.
;
_journal_issue 19
_journal_name_full 'Inorganic chemistry'
_journal_page_first 9458
_journal_page_last 9469
_journal_paper_doi 10.1021/acs.inorgchem.5b01308
_journal_volume 54
_journal_year 2015
_chemical_formula_moiety 'C68 H84 Br4 N4 O20 P4 Zn4'
_chemical_formula_sum 'C68 H84 Br4 N4 O20 P4 Zn4'
_chemical_formula_weight 1982.39
_space_group_crystal_system monoclinic
_space_group_IT_number 15
_space_group_name_Hall '-I 2ya'
_space_group_name_H-M_alt 'I 1 2/a 1'
_atom_sites_solution_hydrogens geom
_audit_creation_method SHELXL-2014/7
_cell_angle_alpha 90
_cell_angle_beta 95.394(19)
_cell_angle_gamma 90
_cell_formula_units_Z 4
_cell_length_a 17.827(5)
_cell_length_b 23.067(6)
_cell_length_c 21.210(5)
_cell_measurement_reflns_used 8099
_cell_measurement_temperature 150(2)
_cell_measurement_theta_max 31.4
_cell_measurement_theta_min 2.7
_cell_volume 8683(4)
_computing_cell_refinement 'CrystalClear-SM Expert 2.0 r4'
_computing_data_collection 'CrystalClear-SM Expert 2.0 r4 (Rigaku, 2009)'
_computing_data_reduction 'CrystalClear-SM Expert 2.0 r4'
_computing_molecular_graphics 'CrystalStructure 4.0 (Rigaku, 2010)'
_computing_publication_material 'CrystalStructure 4.0'
_computing_structure_refinement 'SHELXL-2014/7 (Sheldrick, 2014)'
_computing_structure_solution 'SHELXS86 (Sheldrick, 1985)'
_diffrn_ambient_temperature 150(2)
_diffrn_detector_area_resol_mean 28.5714
_diffrn_measured_fraction_theta_full 0.998
_diffrn_measured_fraction_theta_max 0.998
_diffrn_measurement_device_type 'Rigaku Saturn724+'
_diffrn_measurement_method \w
_diffrn_radiation_type MoK\a
_diffrn_radiation_wavelength 0.71075
_diffrn_reflns_av_R_equivalents 0.0499
_diffrn_reflns_av_unetI/netI 0.0442
_diffrn_reflns_Laue_measured_fraction_full 0.998
_diffrn_reflns_Laue_measured_fraction_max 0.998
_diffrn_reflns_limit_h_max 21
_diffrn_reflns_limit_h_min -16
_diffrn_reflns_limit_k_max 27
_diffrn_reflns_limit_k_min -27
_diffrn_reflns_limit_l_max 25
_diffrn_reflns_limit_l_min -23
_diffrn_reflns_number 34167
_diffrn_reflns_point_group_measured_fraction_full 0.998
_diffrn_reflns_point_group_measured_fraction_max 0.998
_diffrn_reflns_theta_full 25.242
_diffrn_reflns_theta_max 25.500
_diffrn_reflns_theta_min 2.615
_diffrn_source 'fine-focus sealed tube'
_exptl_absorpt_coefficient_mu 3.070
_exptl_absorpt_correction_T_max 0.5788
_exptl_absorpt_correction_T_min 0.5788
_exptl_absorpt_correction_type multi-scan
_exptl_absorpt_process_details 'NUMABS (Rigaku, 1999)'
_exptl_crystal_colour colorless
_exptl_crystal_density_diffrn 1.516
_exptl_crystal_description block
_exptl_crystal_F_000 4000
_exptl_crystal_size_max 0.16
_exptl_crystal_size_mid 0.12
_exptl_crystal_size_min 0.08
_refine_diff_density_max 0.797
_refine_diff_density_min -0.806
_refine_diff_density_rms 0.094
_refine_ls_extinction_method none
_refine_ls_goodness_of_fit_ref 1.177
_refine_ls_hydrogen_treatment constr
_refine_ls_matrix_type full
_refine_ls_number_parameters 469
_refine_ls_number_reflns 8080
_refine_ls_number_restraints 0
_refine_ls_restrained_S_all 1.177
_refine_ls_R_factor_all 0.0583
_refine_ls_R_factor_gt 0.0538
_refine_ls_shift/su_max 0.001
_refine_ls_shift/su_mean 0.000
_refine_ls_structure_factor_coef Fsqd
_refine_ls_weighting_details 'w=1/[\s^2^(Fo^2^)+(0.0159P)^2^+58.1446P] where P=(Fo^2^+2Fc^2^)/3'
_refine_ls_weighting_scheme calc
_refine_ls_wR_factor_gt 0.0952
_refine_ls_wR_factor_ref 0.0968
_reflns_Friedel_coverage 0.000
_reflns_number_gt 7592
_reflns_number_total 8080
_reflns_threshold_expression 'I > 2\s(I)'
_cod_data_source_file ic5b01308_si_001.cif
_cod_data_source_block ajz903
_cod_depositor_comments
;
The following automatic conversions were performed:

data item '_exptl_absorpt_correction_type' value 'Multi-scan' was
changed to 'multi-scan' in accordance with the
/home/saulius/struct/COD-crude-data/automatic-downloads/DataCite-retrospective/ACS/depositions/lib/dictionaries/cif_core.dic
dictionary named 'cif_core.dic' version 2.4.2 last updated on
2011-04-26.

Automatic conversion script
Id: cif_fix_values 6909 2019-04-08 15:41:33Z antanas 
;
_cod_original_sg_symbol_H-M 'I 2/a'
_cod_database_code 4346330
_shelx_shelxl_version_number 2014/7
_shelx_space_group_comment
;
The symmetry employed for this shelxl refinement is uniquely defined
by the following loop, which should always be used as a source of
symmetry information in preference to the above space-group names.
They are only intended as comments.
;
_shelx_estimated_absorpt_t_min 0.579
_shelx_estimated_absorpt_t_max 0.579

loop_
_space_group_symop_operation_xyz
'x, y, z'
'-x+1/2, y, -z'
'x+1/2, y+1/2, z+1/2'
'-x+1, y+1/2, -z+1/2'
'-x, -y, -z'
'x-1/2, -y, z'
'-x+1/2, -y+1/2, -z+1/2'
'x, -y+1/2, z+1/2'

loop_
_atom_site_label
_atom_site_type_symbol
_atom_site_fract_x
_atom_site_fract_y
_atom_site_fract_z
_atom_site_U_iso_or_equiv
_atom_site_adp_type
_atom_site_occupancy
_atom_site_site_symmetry_order
_atom_site_calc_flag
_atom_site_refinement_flags_posn
_atom_site_refinement_flags_adp
Br1 Br -0.07856(3) 0.45912(2) 0.23134(3) 0.03438(14) Uani 1 1 d . .
Br2 Br 0.64996(3) 0.92143(3) 0.66453(3) 0.04470(17) Uani 1 1 d . .
Zn1 Zn 0.22254(3) 0.74043(2) 0.39632(2) 0.01391(12) Uani 1 1 d . .
Zn2 Zn 0.36783(3) 0.61131(2) 0.49241(2) 0.01488(12) Uani 1 1 d . .
P2 P 0.37618(6) 0.74667(5) 0.48708(5) 0.0141(2) Uani 1 1 d . .
P1 P 0.23869(6) 0.60266(5) 0.38819(5) 0.0155(2) Uani 1 1 d . .
O6 O 0.40191(17) 0.68650(12) 0.47043(14) 0.0193(7) Uani 1 1 d . .
O5 O 0.31194(16) 0.76877(13) 0.44277(14) 0.0204(7) Uani 1 1 d . .
O10 O 0.46081(16) 0.56496(13) 0.50935(14) 0.0213(7) Uani 1 1 d . .
O2 O 0.24428(17) 0.66384(12) 0.36228(13) 0.0192(7) Uani 1 1 d . .
O8 O 0.32452(17) 0.59679(13) 0.57035(14) 0.0226(7) Uani 1 1 d . .
O3 O 0.31360(17) 0.57995(13) 0.41772(14) 0.0220(7) Uani 1 1 d . .
O4 O 0.44522(16) 0.78822(12) 0.47449(13) 0.0169(6) Uani 1 1 d . .
O1 O 0.22218(15) 0.56046(12) 0.32842(13) 0.0158(6) Uani 1 1 d . .
O7 O 0.13595(16) 0.75112(13) 0.44345(14) 0.0203(7) Uani 1 1 d . .
O9 O 0.20474(16) 0.78120(13) 0.31552(14) 0.0205(7) Uani 1 1 d . .
N2 N 0.5562(2) 0.53184(16) 0.57651(17) 0.0201(8) Uani 1 1 d . .
H2 H 0.5580 0.5016 0.5513 0.024 Uiso 1 1 calc R U
N1 N 0.1432(2) 0.80616(16) 0.22155(16) 0.0220(8) Uani 1 1 d . .
H1 H 0.1874 0.8113 0.2072 0.026 Uiso 1 1 calc R U
C17 C 0.5156(3) 0.9030(2) 0.5836(2) 0.0228(10) Uani 1 1 d . .
H17 H 0.5012 0.9397 0.5990 0.027 Uiso 1 1 calc R U
C1 C 0.1513(2) 0.53804(19) 0.3075(2) 0.0188(9) Uani 1 1 d . .
C21 C 0.3392(3) 0.9046(2) 0.5668(2) 0.0316(12) Uani 1 1 d . .
H21A H 0.2912 0.9215 0.5495 0.038 Uiso 1 1 calc R U
H21B H 0.3301 0.8661 0.5843 0.038 Uiso 1 1 calc R U
H21C H 0.3625 0.9297 0.6005 0.038 Uiso 1 1 calc R U
C13 C 0.4907(2) 0.81870(18) 0.5198(2) 0.0167(9) Uani 1 1 d . .
C3 C 0.0576(3) 0.4647(2) 0.3115(2) 0.0241(10) Uani 1 1 d . .
H3 H 0.0391 0.4303 0.3293 0.029 Uiso 1 1 calc R U
C11 C 0.1777(3) 0.45311(19) 0.3834(2) 0.0248(11) Uani 1 1 d . .
H11 H 0.2250 0.4759 0.3932 0.030 Uiso 1 1 calc R U
C7 C 0.1435(3) 0.6160(2) 0.2228(2) 0.0252(11) Uani 1 1 d . .
H7 H 0.1695 0.6420 0.2558 0.030 Uiso 1 1 calc R U
C19 C 0.3917(3) 0.89894(19) 0.5144(2) 0.0228(10) Uani 1 1 d . .
H19 H 0.3675 0.8721 0.4815 0.027 Uiso 1 1 calc R U
C25 C 0.1415(3) 0.78979(19) 0.2833(2) 0.0197(10) Uani 1 1 d . .
C16 C 0.5842(3) 0.8795(2) 0.6044(2) 0.0265(11) Uani 1 1 d . .
C18 C 0.4670(2) 0.87270(19) 0.5396(2) 0.0197(10) Uani 1 1 d . .
C4 C 0.0154(3) 0.4923(2) 0.2630(2) 0.0227(10) Uani 1 1 d . .
C2 C 0.1275(3) 0.48694(19) 0.3347(2) 0.0205(10) Uani 1 1 d . .
C30 C 0.5032(2) 0.57270(19) 0.5608(2) 0.0204(10) Uani 1 1 d . .
C28 C 0.0118(3) 0.8081(2) 0.2008(2) 0.0303(12) Uani 1 1 d . .
H28 H -0.0321 0.8133 0.1724 0.036 Uiso 1 1 calc R U
C5 C 0.0406(2) 0.54126(19) 0.2351(2) 0.0203(10) Uani 1 1 d . .
H5 H 0.0105 0.5589 0.2010 0.024 Uiso 1 1 calc R U
C14 C 0.5616(2) 0.79479(19) 0.5400(2) 0.0188(9) Uani 1 1 d . .
C31 C 0.5004(3) 0.6198(2) 0.6028(2) 0.0238(10) Uani 1 1 d . .
H31 H 0.4640 0.6495 0.5943 0.029 Uiso 1 1 calc R U
C6 C 0.1101(2) 0.56527(19) 0.2564(2) 0.0177(9) Uani 1 1 d . .
C33 C 0.6050(3) 0.5800(2) 0.6689(2) 0.0268(11) Uani 1 1 d . .
H33 H 0.6403 0.5830 0.7051 0.032 Uiso 1 1 calc R U
C26 C 0.0692(3) 0.7841(2) 0.3045(2) 0.0252(11) Uani 1 1 d . .
H26 H 0.0644 0.7739 0.3473 0.030 Uiso 1 1 calc R U
C23 C 0.6088(3) 0.7494(3) 0.4447(2) 0.0411(14) Uani 1 1 d . .
H23A H 0.5665 0.7680 0.4197 0.049 Uiso 1 1 calc R U
H23B H 0.6531 0.7746 0.4462 0.049 Uiso 1 1 calc R U
H23C H 0.6202 0.7123 0.4251 0.049 Uiso 1 1 calc R U
C29 C 0.0811(3) 0.8149(2) 0.1812(2) 0.0265(11) Uani 1 1 d . .
H29 H 0.0862 0.8259 0.1387 0.032 Uiso 1 1 calc R U
C34 C 0.6070(3) 0.5344(2) 0.6289(2) 0.0272(11) Uani 1 1 d . .
H34 H 0.6433 0.5045 0.6371 0.033 Uiso 1 1 calc R U
C20 C 0.4031(3) 0.9575(2) 0.4828(3) 0.0332(12) Uani 1 1 d . .
H20A H 0.3540 0.9736 0.4670 0.040 Uiso 1 1 calc R U
H20B H 0.4284 0.9842 0.5138 0.040 Uiso 1 1 calc R U
H20C H 0.4340 0.9523 0.4475 0.040 Uiso 1 1 calc R U
C15 C 0.6084(3) 0.8268(2) 0.5831(2) 0.0244(10) Uani 1 1 d . .
H15 H 0.6569 0.8125 0.5978 0.029 Uiso 1 1 calc R U
C22 C 0.5877(3) 0.7386(2) 0.5121(2) 0.0271(11) Uani 1 1 d . .
H22 H 0.5441 0.7111 0.5092 0.033 Uiso 1 1 calc R U
C32 C 0.5501(3) 0.6226(2) 0.6559(2) 0.0257(11) Uani 1 1 d . .
H32 H 0.5473 0.6541 0.6844 0.031 Uiso 1 1 calc R U
C8 C 0.0857(3) 0.6521(2) 0.1826(3) 0.0390(13) Uani 1 1 d . .
H8A H 0.1113 0.6839 0.1625 0.047 Uiso 1 1 calc R U
H8B H 0.0595 0.6276 0.1498 0.047 Uiso 1 1 calc R U
H8C H 0.0491 0.6682 0.2095 0.047 Uiso 1 1 calc R U
C24 C 0.6526(3) 0.7096(2) 0.5517(3) 0.0356(13) Uani 1 1 d . .
H24A H 0.6665 0.6738 0.5309 0.043 Uiso 1 1 calc R U
H24B H 0.6961 0.7359 0.5560 0.043 Uiso 1 1 calc R U
H24C H 0.6373 0.7006 0.5938 0.043 Uiso 1 1 calc R U
C9 C 0.2032(3) 0.5925(2) 0.1819(2) 0.0359(13) Uani 1 1 d . .
H9A H 0.2401 0.5693 0.2082 0.043 Uiso 1 1 calc R U
H9B H 0.1788 0.5681 0.1480 0.043 Uiso 1 1 calc R U
H9C H 0.2288 0.6249 0.1632 0.043 Uiso 1 1 calc R U
C10 C 0.1420(3) 0.4444(2) 0.4452(2) 0.0407(14) Uani 1 1 d . .
H10A H 0.1765 0.4224 0.4749 0.049 Uiso 1 1 calc R U
H10B H 0.1318 0.4823 0.4636 0.049 Uiso 1 1 calc R U
H10C H 0.0946 0.4230 0.4368 0.049 Uiso 1 1 calc R U
C12 C 0.1994(3) 0.3949(2) 0.3553(3) 0.0332(12) Uani 1 1 d . .
H12A H 0.2318 0.3733 0.3869 0.040 Uiso 1 1 calc R U
H12B H 0.1537 0.3724 0.3430 0.040 Uiso 1 1 calc R U
H12C H 0.2265 0.4019 0.3179 0.040 Uiso 1 1 calc R U
C27 C 0.0064(3) 0.7932(2) 0.2642(2) 0.0320(12) Uani 1 1 d . .
H27 H -0.0419 0.7893 0.2793 0.038 Uiso 1 1 calc R U

loop_
_atom_site_aniso_label
_atom_site_aniso_U_11
_atom_site_aniso_U_22
_atom_site_aniso_U_33
_atom_site_aniso_U_23
_atom_site_aniso_U_13
_atom_site_aniso_U_12
Br1 0.0249(3) 0.0372(3) 0.0393(3) -0.0068(2) -0.0059(2) -0.0099(2)
Br2 0.0302(3) 0.0505(4) 0.0501(4) -0.0285(3) -0.0133(3) -0.0006(2)
Zn1 0.0142(3) 0.0142(2) 0.0131(2) -0.00009(19) -0.00026(19) 0.00033(19)
Zn2 0.0155(3) 0.0142(2) 0.0145(3) 0.0006(2) -0.00030(19) 0.00119(19)
P2 0.0139(6) 0.0149(5) 0.0134(5) -0.0007(4) 0.0003(4) -0.0027(4)
P1 0.0172(6) 0.0139(5) 0.0150(6) -0.0027(4) -0.0010(4) -0.0002(4)
O6 0.0229(17) 0.0159(16) 0.0195(16) 0.0013(13) 0.0050(13) -0.0021(12)
O5 0.0184(17) 0.0219(17) 0.0197(16) -0.0002(13) -0.0049(13) -0.0003(13)
O10 0.0197(17) 0.0221(17) 0.0207(17) -0.0043(13) -0.0055(13) 0.0051(13)
O2 0.0287(18) 0.0114(15) 0.0170(16) -0.0022(12) -0.0006(13) 0.0007(12)
O8 0.0251(18) 0.0246(17) 0.0189(16) 0.0042(14) 0.0065(13) 0.0045(13)
O3 0.0208(17) 0.0226(17) 0.0211(17) -0.0059(14) -0.0062(13) 0.0057(13)
O4 0.0173(16) 0.0190(16) 0.0138(15) -0.0032(12) -0.0028(12) -0.0054(12)
O1 0.0154(15) 0.0147(15) 0.0168(15) -0.0051(12) -0.0013(12) -0.0034(12)
O7 0.0168(16) 0.0269(17) 0.0168(16) 0.0035(13) -0.0002(12) 0.0047(13)
O9 0.0194(17) 0.0242(17) 0.0175(16) 0.0054(13) -0.0008(13) 0.0023(13)
N2 0.021(2) 0.020(2) 0.0184(19) -0.0033(16) -0.0019(16) 0.0077(15)
N1 0.027(2) 0.025(2) 0.0136(19) 0.0022(16) 0.0020(16) 0.0046(17)
C17 0.025(3) 0.022(2) 0.022(2) -0.010(2) 0.0035(19) -0.0025(19)
C1 0.019(2) 0.020(2) 0.017(2) -0.0064(19) 0.0019(18) -0.0002(18)
C21 0.025(3) 0.039(3) 0.031(3) -0.001(2) 0.002(2) 0.007(2)
C13 0.015(2) 0.017(2) 0.018(2) -0.0023(18) 0.0022(17) -0.0015(17)
C3 0.027(3) 0.020(2) 0.026(3) 0.001(2) 0.006(2) -0.0051(19)
C11 0.028(3) 0.017(2) 0.028(3) 0.005(2) -0.004(2) -0.0007(19)
C7 0.035(3) 0.020(2) 0.020(2) 0.001(2) -0.002(2) -0.003(2)
C19 0.024(3) 0.018(2) 0.026(3) 0.000(2) -0.003(2) 0.0006(19)
C25 0.028(3) 0.018(2) 0.014(2) -0.0007(18) 0.0018(19) 0.0012(18)
C16 0.022(3) 0.033(3) 0.024(3) -0.007(2) -0.003(2) -0.009(2)
C18 0.021(2) 0.016(2) 0.022(2) -0.0006(19) 0.0040(19) -0.0019(18)
C4 0.019(2) 0.025(3) 0.023(2) -0.005(2) -0.0022(19) -0.0032(19)
C2 0.024(3) 0.018(2) 0.020(2) 0.0002(19) 0.0010(19) 0.0013(18)
C30 0.018(2) 0.022(2) 0.021(2) -0.0007(19) 0.0033(19) 0.0017(18)
C28 0.025(3) 0.040(3) 0.024(3) -0.001(2) -0.010(2) 0.009(2)
C5 0.021(2) 0.023(2) 0.016(2) -0.0011(19) -0.0033(18) -0.0007(18)
C14 0.017(2) 0.020(2) 0.020(2) 0.0025(19) 0.0031(18) -0.0018(18)
C31 0.026(3) 0.021(2) 0.024(3) 0.000(2) 0.000(2) 0.0020(19)
C6 0.019(2) 0.018(2) 0.016(2) -0.0044(18) 0.0009(18) 0.0002(17)
C33 0.025(3) 0.032(3) 0.023(3) 0.000(2) -0.001(2) 0.000(2)
C26 0.026(3) 0.034(3) 0.015(2) 0.006(2) 0.0007(19) 0.003(2)
C23 0.041(3) 0.048(4) 0.035(3) -0.018(3) 0.001(3) 0.009(3)
C29 0.038(3) 0.023(3) 0.017(2) 0.003(2) -0.005(2) 0.008(2)
C34 0.023(3) 0.038(3) 0.020(2) 0.000(2) -0.001(2) 0.005(2)
C20 0.033(3) 0.026(3) 0.039(3) 0.005(2) -0.003(2) 0.003(2)
C15 0.016(2) 0.030(3) 0.027(3) -0.001(2) -0.0018(19) 0.0017(19)
C22 0.017(2) 0.024(3) 0.039(3) -0.007(2) -0.006(2) -0.0015(19)
C32 0.026(3) 0.025(3) 0.026(3) -0.003(2) 0.001(2) -0.003(2)
C8 0.049(4) 0.031(3) 0.036(3) 0.009(2) -0.001(3) -0.004(3)
C24 0.028(3) 0.023(3) 0.054(4) -0.004(2) -0.006(2) 0.010(2)
C9 0.044(3) 0.039(3) 0.027(3) 0.004(2) 0.013(2) -0.013(3)
C10 0.054(4) 0.040(3) 0.028(3) 0.007(3) 0.003(3) 0.013(3)
C12 0.029(3) 0.030(3) 0.040(3) 0.002(2) 0.000(2) 0.003(2)
C27 0.024(3) 0.041(3) 0.030(3) 0.002(2) -0.001(2) 0.003(2)

loop_
_atom_type_symbol
_atom_type_description
_atom_type_scat_dispersion_real
_atom_type_scat_dispersion_imag
_atom_type_scat_source
C C 0.0033 0.0016 'International Tables Vol C Tables 4.2.6.8 and 6.1.1.4'
H H 0.0000 0.0000 'International Tables Vol C Tables 4.2.6.8 and 6.1.1.4'
Br Br -0.2901 2.4595 'International Tables Vol C Tables 4.2.6.8 and 6.1.1.4'
N N 0.0061 0.0033 'International Tables Vol C Tables 4.2.6.8 and 6.1.1.4'
O O 0.0106 0.0060 'International Tables Vol C Tables 4.2.6.8 and 6.1.1.4'
P P 0.1023 0.0942 'International Tables Vol C Tables 4.2.6.8 and 6.1.1.4'
Zn Zn 0.2839 1.4301 'International Tables Vol C Tables 4.2.6.8 and 6.1.1.4'

loop_
_geom_angle_atom_site_label_1
_geom_angle_atom_site_label_2
_geom_angle_atom_site_label_3
_geom_angle
_geom_angle_site_symmetry_1
_geom_angle_site_symmetry_3
O5 Zn1 O7 110.99(13) . .
O5 Zn1 O9 110.28(13) . .
O7 Zn1 O9 108.69(12) . .
O5 Zn1 O2 108.32(13) . .
O7 Zn1 O2 120.04(13) . .
O9 Zn1 O2 97.59(12) . .
O6 Zn2 O3 106.74(13) . .
O6 Zn2 O8 122.14(13) . .
O3 Zn2 O8 115.68(14) . .
O6 Zn2 O10 104.77(13) . .
O3 Zn2 O10 107.15(12) . .
O8 Zn2 O10 98.48(13) . .
O5 P2 O7 114.61(18) . 2_556
O5 P2 O6 113.29(17) . .
O7 P2 O6 111.33(17) 2_556 .
O5 P2 O4 104.20(17) . .
O7 P2 O4 107.71(16) 2_556 .
O6 P2 O4 104.79(17) . .
O8 P1 O3 114.11(18) 2_556 .
O8 P1 O2 111.96(18) 2_556 .
O3 P1 O2 112.66(18) . .
O8 P1 O1 108.46(17) 2_556 .
O3 P1 O1 101.90(16) . .
O2 P1 O1 106.91(16) . .
P2 O6 Zn2 131.70(18) . .
P2 O5 Zn1 139.28(19) . .
C30 O10 Zn2 119.8(3) . .
P1 O2 Zn1 132.91(18) . .
P1 O8 Zn2 151.1(2) 2_556 .
P1 O3 Zn2 124.58(18) . .
C13 O4 P2 126.5(3) . .
C1 O1 P1 124.7(3) . .
P2 O7 Zn1 133.60(18) 2_556 .
C25 O9 Zn1 127.3(3) . .
C30 N2 C34 124.3(4) . .
C30 N2 H2 117.9 . .
C34 N2 H2 117.9 . .
C29 N1 C25 123.9(4) . .
C29 N1 H1 118.0 . .
C25 N1 H1 118.0 . .
C16 C17 C18 119.5(4) . .
C16 C17 H17 120.2 . .
C18 C17 H17 120.2 . .
O1 C1 C6 118.2(4) . .
O1 C1 C2 118.8(4) . .
C6 C1 C2 122.7(4) . .
C19 C21 H21A 109.5 . .
C19 C21 H21B 109.5 . .
H21A C21 H21B 109.5 . .
C19 C21 H21C 109.5 . .
H21A C21 H21C 109.5 . .
H21B C21 H21C 109.5 . .
O4 C13 C18 119.2(4) . .
O4 C13 C14 117.5(4) . .
C18 C13 C14 123.2(4) . .
C4 C3 C2 120.1(4) . .
C4 C3 H3 119.9 . .
C2 C3 H3 119.9 . .
C2 C11 C10 112.7(4) . .
C2 C11 C12 109.8(4) . .
C10 C11 C12 111.1(4) . .
C2 C11 H11 107.7 . .
C10 C11 H11 107.7 . .
C12 C11 H11 107.7 . .
C8 C7 C6 114.1(4) . .
C8 C7 C9 110.2(4) . .
C6 C7 C9 108.4(4) . .
C8 C7 H7 108.0 . .
C6 C7 H7 108.0 . .
C9 C7 H7 108.0 . .
C18 C19 C21 111.0(4) . .
C18 C19 C20 110.9(4) . .
C21 C19 C20 111.1(4) . .
C18 C19 H19 107.9 . .
C21 C19 H19 107.9 . .
C20 C19 H19 107.9 . .
O9 C25 N1 117.2(4) . .
O9 C25 C26 127.0(4) . .
N1 C25 C26 115.8(4) . .
C17 C16 C15 122.7(4) . .
C17 C16 Br2 119.1(4) . .
C15 C16 Br2 118.2(4) . .
C13 C18 C17 117.5(4) . .
C13 C18 C19 122.1(4) . .
C17 C18 C19 120.3(4) . .
C3 C4 C5 121.9(4) . .
C3 C4 Br1 118.6(3) . .
C5 C4 Br1 119.4(3) . .
C3 C2 C1 117.5(4) . .
C3 C2 C11 120.1(4) . .
C1 C2 C11 122.2(4) . .
O10 C30 N2 117.0(4) . .
O10 C30 C31 126.4(4) . .
N2 C30 C31 116.6(4) . .
C29 C28 C27 118.2(4) . .
C29 C28 H28 120.9 . .
C27 C28 H28 120.9 . .
C4 C5 C6 120.3(4) . .
C4 C5 H5 119.9 . .
C6 C5 H5 119.9 . .
C15 C14 C13 117.2(4) . .
C15 C14 C22 121.6(4) . .
C13 C14 C22 121.0(4) . .
C32 C31 C30 119.9(4) . .
C32 C31 H31 120.0 . .
C30 C31 H31 120.0 . .
C5 C6 C1 117.4(4) . .
C5 C6 C7 122.0(4) . .
C1 C6 C7 120.5(4) . .
C34 C33 C32 118.9(4) . .
C34 C33 H33 120.6 . .
C32 C33 H33 120.6 . .
C27 C26 C25 120.6(4) . .
C27 C26 H26 119.7 . .
C25 C26 H26 119.7 . .
C22 C23 H23A 109.5 . .
C22 C23 H23B 109.5 . .
H23A C23 H23B 109.5 . .
C22 C23 H23C 109.5 . .
H23A C23 H23C 109.5 . .
H23B C23 H23C 109.5 . .
C28 C29 N1 120.6(4) . .
C28 C29 H29 119.7 . .
N1 C29 H29 119.7 . .
C33 C34 N2 119.2(4) . .
C33 C34 H34 120.4 . .
N2 C34 H34 120.4 . .
C19 C20 H20A 109.5 . .
C19 C20 H20B 109.5 . .
H20A C20 H20B 109.5 . .
C19 C20 H20C 109.5 . .
H20A C20 H20C 109.5 . .
H20B C20 H20C 109.5 . .
C16 C15 C14 119.8(4) . .
C16 C15 H15 120.1 . .
C14 C15 H15 120.1 . .
C24 C22 C14 114.0(4) . .
C24 C22 C23 110.2(4) . .
C14 C22 C23 109.7(4) . .
C24 C22 H22 107.6 . .
C14 C22 H22 107.6 . .
C23 C22 H22 107.6 . .
C31 C32 C33 121.2(5) . .
C31 C32 H32 119.4 . .
C33 C32 H32 119.4 . .
C7 C8 H8A 109.5 . .
C7 C8 H8B 109.5 . .
H8A C8 H8B 109.5 . .
C7 C8 H8C 109.5 . .
H8A C8 H8C 109.5 . .
H8B C8 H8C 109.5 . .
C22 C24 H24A 109.5 . .
C22 C24 H24B 109.5 . .
H24A C24 H24B 109.5 . .
C22 C24 H24C 109.5 . .
H24A C24 H24C 109.5 . .
H24B C24 H24C 109.5 . .
C7 C9 H9A 109.5 . .
C7 C9 H9B 109.5 . .
H9A C9 H9B 109.5 . .
C7 C9 H9C 109.5 . .
H9A C9 H9C 109.5 . .
H9B C9 H9C 109.5 . .
C11 C10 H10A 109.5 . .
C11 C10 H10B 109.5 . .
H10A C10 H10B 109.5 . .
C11 C10 H10C 109.5 . .
H10A C10 H10C 109.5 . .
H10B C10 H10C 109.5 . .
C11 C12 H12A 109.5 . .
C11 C12 H12B 109.5 . .
H12A C12 H12B 109.5 . .
C11 C12 H12C 109.5 . .
H12A C12 H12C 109.5 . .
H12B C12 H12C 109.5 . .
C26 C27 C28 121.0(5) . .
C26 C27 H27 119.5 . .
C28 C27 H27 119.5 . .

loop_
_geom_bond_atom_site_label_1
_geom_bond_atom_site_label_2
_geom_bond_distance
_geom_bond_site_symmetry_2
Br1 C4 1.906(4) .
Br2 C16 1.913(4) .
Zn1 O5 1.909(3) .
Zn1 O7 1.932(3) .
Zn1 O9 1.955(3) .
Zn1 O2 1.961(3) .
Zn2 O6 1.910(3) .
Zn2 O3 1.918(3) .
Zn2 O8 1.919(3) .
Zn2 O10 1.977(3) .
P2 O5 1.501(3) .
P2 O7 1.513(3) 2_556
P2 O6 1.514(3) .
P2 O4 1.602(3) .
P1 O8 1.499(3) 2_556
P1 O3 1.514(3) .
P1 O2 1.521(3) .
P1 O1 1.603(3) .
O10 C30 1.281(5) .
O8 P1 1.499(3) 2_556
O4 C13 1.389(5) .
O1 C1 1.398(5) .
O7 P2 1.513(3) 2_556
O9 C25 1.278(5) .
N2 C30 1.353(5) .
N2 C34 1.367(6) .
N2 H2 0.8800 .
N1 C29 1.349(6) .
N1 C25 1.366(5) .
N1 H1 0.8800 .
C17 C16 1.373(6) .
C17 C18 1.400(6) .
C17 H17 0.9500 .
C1 C6 1.399(6) .
C1 C2 1.396(6) .
C21 C19 1.526(6) .
C21 H21A 0.9800 .
C21 H21B 0.9800 .
C21 H21C 0.9800 .
C13 C18 1.393(6) .
C13 C14 1.408(6) .
C3 C4 1.372(6) .
C3 C2 1.395(6) .
C3 H3 0.9500 .
C11 C2 1.517(6) .
C11 C10 1.522(7) .
C11 C12 1.533(7) .
C11 H11 1.0000 .
C7 C8 1.524(7) .
C7 C6 1.521(6) .
C7 C9 1.535(7) .
C7 H7 1.0000 .
C19 C18 1.523(6) .
C19 C20 1.529(6) .
C19 H19 1.0000 .
C25 C26 1.410(6) .
C16 C15 1.379(7) .
C4 C5 1.371(6) .
C30 C31 1.408(6) .
C28 C29 1.349(7) .
C28 C27 1.399(7) .
C28 H28 0.9500 .
C5 C6 1.393(6) .
C5 H5 0.9500 .
C14 C15 1.391(6) .
C14 C22 1.515(6) .
C31 C32 1.366(6) .
C31 H31 0.9500 .
C33 C34 1.355(7) .
C33 C32 1.395(6) .
C33 H33 0.9500 .
C26 C27 1.360(6) .
C26 H26 0.9500 .
C23 C22 1.532(7) .
C23 H23A 0.9800 .
C23 H23B 0.9800 .
C23 H23C 0.9800 .
C29 H29 0.9500 .
C34 H34 0.9500 .
C20 H20A 0.9800 .
C20 H20B 0.9800 .
C20 H20C 0.9800 .
C15 H15 0.9500 .
C22 C24 1.520(6) .
C22 H22 1.0000 .
C32 H32 0.9500 .
C8 H8A 0.9800 .
C8 H8B 0.9800 .
C8 H8C 0.9800 .
C24 H24A 0.9800 .
C24 H24B 0.9800 .
C24 H24C 0.9800 .
C9 H9A 0.9800 .
C9 H9B 0.9800 .
C9 H9C 0.9800 .
C10 H10A 0.9800 .
C10 H10B 0.9800 .
C10 H10C 0.9800 .
C12 H12A 0.9800 .
C12 H12B 0.9800 .
C12 H12C 0.9800 .
C27 H27 0.9500 .

loop_
_geom_hbond_atom_site_label_D
_geom_hbond_atom_site_label_H
_geom_hbond_atom_site_label_A
_geom_hbond_distance_DH
_geom_hbond_distance_HA
_geom_hbond_distance_DA
_geom_hbond_angle_DHA
C26 H26 O7 0.95 2.36 3.166(5) 142.2

loop_
_geom_torsion_atom_site_label_1
_geom_torsion_atom_site_label_2
_geom_torsion_atom_site_label_3
_geom_torsion_atom_site_label_4
_geom_torsion
_geom_torsion_site_symmetry_1
O5 P2 O6 Zn2 -86.4(3) .
O7 P2 O6 Zn2 44.5(3) 2_556
O4 P2 O6 Zn2 160.7(2) .
O7 P2 O5 Zn1 -92.1(3) 2_556
O6 P2 O5 Zn1 37.2(4) .
O4 P2 O5 Zn1 150.5(3) .
O8 P1 O2 Zn1 32.2(3) 2_556
O3 P1 O2 Zn1 -98.0(3) .
O1 P1 O2 Zn1 150.9(2) .
O8 P1 O3 Zn2 -63.6(3) 2_556
O2 P1 O3 Zn2 65.5(3) .
O1 P1 O3 Zn2 179.7(2) .
O5 P2 O4 C13 127.8(3) .
O7 P2 O4 C13 5.6(4) 2_556
O6 P2 O4 C13 -113.0(3) .
O8 P1 O1 C1 19.9(4) 2_556
O3 P1 O1 C1 140.6(3) .
O2 P1 O1 C1 -101.0(3) .
P1 O1 C1 C6 99.1(4) .
P1 O1 C1 C2 -86.1(4) .
P2 O4 C13 C18 -84.7(5) .
P2 O4 C13 C14 99.8(4) .
Zn1 O9 C25 N1 -164.0(3) .
Zn1 O9 C25 C26 15.9(7) .
C29 N1 C25 O9 177.7(4) .
C29 N1 C25 C26 -2.2(6) .
C18 C17 C16 C15 0.9(7) .
C18 C17 C16 Br2 180.0(3) .
O4 C13 C18 C17 -177.7(4) .
C14 C13 C18 C17 -2.5(7) .
O4 C13 C18 C19 1.6(6) .
C14 C13 C18 C19 176.8(4) .
C16 C17 C18 C13 1.2(7) .
C16 C17 C18 C19 -178.1(4) .
C21 C19 C18 C13 114.6(5) .
C20 C19 C18 C13 -121.4(5) .
C21 C19 C18 C17 -66.1(5) .
C20 C19 C18 C17 57.9(6) .
C2 C3 C4 C5 1.4(7) .
C2 C3 C4 Br1 178.4(3) .
C4 C3 C2 C1 1.0(7) .
C4 C3 C2 C11 -173.5(4) .
O1 C1 C2 C3 -178.1(4) .
C6 C1 C2 C3 -3.5(7) .
O1 C1 C2 C11 -3.7(6) .
C6 C1 C2 C11 170.8(4) .
C10 C11 C2 C3 -62.4(6) .
C12 C11 C2 C3 62.1(6) .
C10 C11 C2 C1 123.4(5) .
C12 C11 C2 C1 -112.1(5) .
Zn2 O10 C30 N2 165.8(3) .
Zn2 O10 C30 C31 -14.4(6) .
C34 N2 C30 O10 178.3(4) .
C34 N2 C30 C31 -1.6(7) .
C3 C4 C5 C6 -1.3(7) .
Br1 C4 C5 C6 -178.3(3) .
O4 C13 C14 C15 177.0(4) .
C18 C13 C14 C15 1.7(7) .
O4 C13 C14 C22 1.4(6) .
C18 C13 C14 C22 -173.9(4) .
O10 C30 C31 C32 -179.2(4) .
N2 C30 C31 C32 0.6(7) .
C4 C5 C6 C1 -1.1(6) .
C4 C5 C6 C7 174.0(4) .
O1 C1 C6 C5 178.2(4) .
C2 C1 C6 C5 3.6(6) .
O1 C1 C6 C7 3.0(6) .
C2 C1 C6 C7 -171.6(4) .
C8 C7 C6 C5 22.4(6) .
C9 C7 C6 C5 -100.7(5) .
C8 C7 C6 C1 -162.6(4) .
C9 C7 C6 C1 74.2(5) .
O9 C25 C26 C27 -178.2(5) .
N1 C25 C26 C27 1.8(7) .
C27 C28 C29 N1 1.5(7) .
C25 N1 C29 C28 0.6(7) .
C32 C33 C34 N2 1.1(7) .
C30 N2 C34 C33 0.7(7) .
C17 C16 C15 C14 -1.8(7) .
Br2 C16 C15 C14 179.1(3) .
C13 C14 C15 C16 0.5(7) .
C22 C14 C15 C16 176.0(4) .
C15 C14 C22 C24 22.2(7) .
C13 C14 C22 C24 -162.4(4) .
C15 C14 C22 C23 -101.9(5) .
C13 C14 C22 C23 73.5(5) .
C30 C31 C32 C33 1.1(7) .
C34 C33 C32 C31 -2.0(7) .
C25 C26 C27 C28 0.2(8) .
C29 C28 C27 C26 -1.9(8) .
